data_7042533
loop_
_publ_author_name
'Valkonen, Arto'
'Lombardo, Giuseppe M.'
'Rissanen, Kari'
'Punzo, Francesco'
'Cametti, Massimo'

_publ_section_title
;
 X-Ray crystallographic and computational study on uranyl-salophen
 complexes bearing nitro groups.
;
_journal_issue 16
_journal_name_full 'Dalton transactions (Cambridge, England : 2003)'
_journal_page_first 5240
_journal_page_last 5249
_journal_paper_doi 10.1039/c6dt04773d
_journal_volume 46
_journal_year 2017
_chemical_formula_moiety 'C22 H19 N3 O7 U'
_chemical_formula_sum 'C22 H19 N3 O7 U'
_chemical_formula_weight 675.43
_chemical_name_systematic
;
 ?
;
_space_group_crystal_system triclinic
_space_group_IT_number 2
_space_group_name_Hall '-P 1'
_space_group_name_H-M_alt 'P -1'
_symmetry_space_group_name_Hall '-P 1'
_symmetry_space_group_name_H-M 'P -1'
_atom_sites_solution_hydrogens mixed
_audit_creation_method SHELXL-2013
_audit_update_record
;
2016-11-27 deposited with the CCDC.
2017-03-20 downloaded from the CCDC.
;
_cell_angle_alpha 94.8897(10)
_cell_angle_beta 90.5348(11)
_cell_angle_gamma 91.4276(12)
_cell_formula_units_Z 2
_cell_length_a 8.10340(10)
_cell_length_b 11.5084(2)
_cell_length_c 12.0611(2)
_cell_measurement_reflns_used 34718
_cell_measurement_temperature 123(2)
_cell_measurement_theta_max 28.283
_cell_measurement_theta_min 0.407
_cell_volume 1120.27(3)
_computing_cell_refinement 'DENZO-SMN (Otwinowski & Minor, 1997)'
_computing_data_collection 'Collect (Bruker, 2004)'
_computing_data_reduction 'DENZO-SMN (Otwinowski & Minor, 1997)'
_computing_molecular_graphics 'SHELXL-2013 (Sheldrick, 2013)'
_computing_publication_material 'SHELXL-2013 (Sheldrick, 2013)'
_computing_structure_refinement 'SHELXL-2013 (Sheldrick, 2013)'
_computing_structure_solution 'SIR-2002 (Burla, et al., 2003)'
_diffrn_ambient_temperature 123(2)
_diffrn_detector_area_resol_mean 9
_diffrn_measured_fraction_theta_full 0.995
_diffrn_measured_fraction_theta_max 0.995
_diffrn_measurement_device_type 'Bruker Kappa APEX-II'
_diffrn_measurement_method '\f and \w scans'
_diffrn_radiation_monochromator graphite
_diffrn_radiation_source 'fine-focus sealed tube'
_diffrn_radiation_type MoK\a
_diffrn_radiation_wavelength 0.71073
_diffrn_reflns_av_R_equivalents 0.0325
_diffrn_reflns_av_unetI/netI 0.0348
_diffrn_reflns_Laue_measured_fraction_full 0.995
_diffrn_reflns_Laue_measured_fraction_max 0.995
_diffrn_reflns_limit_h_max 9
_diffrn_reflns_limit_h_min -9
_diffrn_reflns_limit_k_max 13
_diffrn_reflns_limit_k_min -13
_diffrn_reflns_limit_l_max 14
_diffrn_reflns_limit_l_min -14
_diffrn_reflns_number 7084
_diffrn_reflns_point_group_measured_fraction_full 0.995
_diffrn_reflns_point_group_measured_fraction_max 0.995
_diffrn_reflns_theta_full 25.242
_diffrn_reflns_theta_max 25.246
_diffrn_reflns_theta_min 2.348
_exptl_absorpt_coefficient_mu 7.293
_exptl_absorpt_correction_T_max 0.6420
_exptl_absorpt_correction_T_min 0.3104
_exptl_absorpt_correction_type empirical
_exptl_absorpt_process_details 'DENZO-SMN (Otwinowski & Minor, 1997)'
_exptl_crystal_colour red
_exptl_crystal_density_diffrn 2.002
_exptl_crystal_description plate
_exptl_crystal_F_000 640
_exptl_crystal_size_max 0.200
_exptl_crystal_size_mid 0.130
_exptl_crystal_size_min 0.060
_refine_diff_density_max 1.294
_refine_diff_density_min -1.046
_refine_diff_density_rms 0.118
_refine_ls_extinction_method none
_refine_ls_goodness_of_fit_ref 1.041
_refine_ls_hydrogen_treatment mixed
_refine_ls_matrix_type full
_refine_ls_number_parameters 359
_refine_ls_number_reflns 4045
_refine_ls_number_restraints 321
_refine_ls_restrained_S_all 1.018
_refine_ls_R_factor_all 0.0250
_refine_ls_R_factor_gt 0.0235
_refine_ls_shift/su_max 0.002
_refine_ls_shift/su_mean 0.000
_refine_ls_structure_factor_coef Fsqd
_refine_ls_weighting_details 'w=1/[\s^2^(Fo^2^)+(0.0284P)^2^+2.8984P] where P=(Fo^2^+2Fc^2^)/3'
_refine_ls_weighting_scheme calc
_refine_ls_wR_factor_gt 0.0585
_refine_ls_wR_factor_ref 0.0595
_reflns_Friedel_coverage 0.000
_reflns_number_gt 3877
_reflns_number_total 4045
_reflns_threshold_expression 'I > 2\s(I)'
_cod_data_source_file c6dt04773d2.cif
_cod_data_source_block 2_EtOH
_cod_depositor_comments 'Adding full bibliography for 7042530--7042535.cif.'
_cod_database_code 7042533
_shelx_space_group_comment
;
The symmetry employed for this shelxl refinement is uniquely defined
by the following loop, which should always be used as a source of
symmetry information in preference to the above space-group names.
They are only intended as comments.
;
_shelx_estimated_absorpt_t_min 0.323
_shelx_estimated_absorpt_t_max 0.669
_shelxl_version_number 2013-4

loop_
_space_group_symop_operation_xyz
'x, y, z'
'-x, -y, -z'

loop_
_atom_site_label
_atom_site_type_symbol
_atom_site_fract_x
_atom_site_fract_y
_atom_site_fract_z
_atom_site_U_iso_or_equiv
_atom_site_adp_type
_atom_site_occupancy
_atom_site_site_symmetry_order
_atom_site_calc_flag
_atom_site_refinement_flags_posn
_atom_site_refinement_flags_adp
_atom_site_refinement_flags_occupancy
_atom_site_disorder_assembly
_atom_site_disorder_group
U1 U 0.67529(2) 0.20237(2) 0.94598(2) 0.01716(7) Uani 1 1 d . . . . .
O2 O 0.8722(4) 0.1662(3) 0.8920(3) 0.0227(6) Uani 1 1 d . . . . .
O3 O 0.4698(4) 0.2296(3) 0.9921(3) 0.0240(6) Uani 1 1 d . . . . .
O4 O 0.5778(4) 0.0390(2) 0.8407(2) 0.0208(6) Uani 1 1 d . . . . .
O5 O 0.8054(4) 0.3034(3) 1.0872(3) 0.0334(8) Uani 1 1 d . . . . .
O6 O 0.6858(4) 0.0611(3) 1.0809(3) 0.0231(7) Uani 1 1 d . . . . .
H6 H 0.618(7) 0.036(5) 1.109(5) 0.035 Uiso 1 1 d . U . . .
N7 N 0.6091(4) 0.2509(3) 0.7501(3) 0.0191(7) Uani 1 1 d D . . . .
N8 N 0.6822(4) 0.4256(3) 0.9127(3) 0.0200(7) Uani 1 1 d D . . . .
C8 C 0.5517(5) 0.3655(2) 0.7345(3) 0.0174(10) Uani 0.885(6) 1 d DG U P A 1
C9 C 0.4526(4) 0.3890(3) 0.6448(3) 0.0226(12) Uani 0.885(6) 1 d G U P A 1
H9 H 0.4204 0.3280 0.5903 0.027 Uiso 0.885(6) 1 calc R U P A 1
C10 C 0.4005(6) 0.5019(3) 0.6349(3) 0.0264(11) Uani 0.885(6) 1 d DG U P A 1
C11 C 0.4475(7) 0.5912(2) 0.7147(4) 0.0268(12) Uani 0.885(6) 1 d G U P A 1
H11 H 0.4119 0.6683 0.7079 0.032 Uiso 0.885(6) 1 calc R U P A 1
C12 C 0.5466(7) 0.5677(3) 0.8043(3) 0.0254(10) Uani 0.885(6) 1 d G U P A 1
H12 H 0.5787 0.6287 0.8588 0.030 Uiso 0.885(6) 1 calc DR U P A 1
C13 C 0.5987(6) 0.4548(4) 0.8142(3) 0.0196(10) Uani 0.885(6) 1 d DG U P A 1
N9 N 0.2881(5) 0.5234(4) 0.5474(4) 0.0256(10) Uani 0.885(6) 1 d D U P A 1
O10 O 0.2304(5) 0.4388(3) 0.4904(3) 0.0385(11) Uani 0.885(6) 1 d D U P A 1
O11 O 0.2561(5) 0.6252(4) 0.5332(4) 0.0310(10) Uani 0.885(6) 1 d D U P A 1
C8B C 0.578(5) 0.465(2) 0.827(2) 0.020(3) Uani 0.115(6) 1 d DG U P A 2
C9B C 0.533(5) 0.5725(17) 0.792(3) 0.022(3) Uani 0.115(6) 1 d G U P A 2
H9B H 0.5613 0.6424 0.8369 0.026 Uiso 0.115(6) 1 calc R U P A 2
C10B C 0.448(6) 0.577(2) 0.693(3) 0.025(3) Uani 0.115(6) 1 d DG U P A 2
C11B C 0.407(5) 0.475(3) 0.628(2) 0.027(3) Uani 0.115(6) 1 d G U P A 2
H11B H 0.3480 0.4779 0.5593 0.032 Uiso 0.115(6) 1 calc R U P A 2
C12B C 0.451(3) 0.368(2) 0.662(2) 0.023(3) Uani 0.115(6) 1 d G U P A 2
H12B H 0.4228 0.2977 0.6181 0.028 Uiso 0.115(6) 1 calc DR U P A 2
C13B C 0.536(4) 0.3630(17) 0.762(3) 0.024(3) Uani 0.115(6) 1 d DG U P A 2
N9B N 0.354(4) 0.671(2) 0.657(2) 0.030(6) Uani 0.115(6) 1 d D U P A 2
O10B O 0.370(4) 0.752(2) 0.730(2) 0.039(7) Uani 0.115(6) 1 d D U P A 2
O11B O 0.289(4) 0.678(3) 0.566(2) 0.033(5) Uani 0.115(6) 1 d D U P A 2
C1 C 0.6469(5) -0.0077(4) 0.7471(4) 0.0238(9) Uani 1 1 d . . . . .
C2 C 0.6805(6) -0.1263(4) 0.7357(4) 0.0312(11) Uani 1 1 d . . . . .
H2 H 0.6574 -0.1737 0.7947 0.037 Uiso 1 1 calc R U . . .
C3 C 0.7480(7) -0.1750(4) 0.6374(5) 0.0374(12) Uani 1 1 d . . . . .
H3 H 0.7720 -0.2556 0.6306 0.045 Uiso 1 1 calc R U . . .
C4 C 0.7808(7) -0.1095(4) 0.5501(4) 0.0378(12) Uani 1 1 d . . . . .
H4 H 0.8270 -0.1444 0.4836 0.045 Uiso 1 1 calc R U . . .
C5 C 0.7459(6) 0.0086(4) 0.5597(4) 0.0330(11) Uani 1 1 d . . . . .
H5 H 0.7663 0.0538 0.4987 0.040 Uiso 1 1 calc R U . . .
C6 C 0.6807(6) 0.0620(4) 0.6582(4) 0.0255(9) Uani 1 1 d . . . . .
C7 C 0.6408(5) 0.1839(4) 0.6614(4) 0.0233(9) Uani 1 1 d . . . . .
H7 H 0.6374 0.2180 0.5924 0.028 Uiso 1 1 calc DR U . . .
C14 C 0.7503(5) 0.5109(3) 0.9768(4) 0.0216(9) Uani 1 1 d . . . . .
H14 H 0.7436 0.5859 0.9500 0.026 Uiso 1 1 calc DR U . . .
C15 C 0.8633(5) 0.4045(4) 1.1304(4) 0.0229(9) Uani 1 1 d . . . . .
C16 C 0.9556(6) 0.4111(4) 1.2317(4) 0.0294(10) Uani 1 1 d . . . . .
H16 H 0.9816 0.3417 1.2648 0.035 Uiso 1 1 calc R U . . .
C17 C 1.0073(6) 0.5183(4) 1.2820(4) 0.0313(11) Uani 1 1 d . . . . .
H17 H 1.0682 0.5216 1.3500 0.038 Uiso 1 1 calc R U . . .
C18 C 0.9722(6) 0.6219(4) 1.2353(4) 0.0328(11) Uani 1 1 d . . . . .
H18 H 1.0054 0.6952 1.2718 0.039 Uiso 1 1 calc R U . . .
C19 C 0.8887(5) 0.6156(4) 1.1354(4) 0.0289(10) Uani 1 1 d . . . . .
H19 H 0.8678 0.6856 1.1020 0.035 Uiso 1 1 calc R U . . .
C20 C 0.8326(5) 0.5080(4) 1.0807(4) 0.0228(9) Uani 1 1 d . . . . .
C21 C 0.8285(6) 0.0048(5) 1.1216(4) 0.0323(11) Uani 1 1 d . . . . .
H21A H 0.9297 0.0435 1.0955 0.039 Uiso 1 1 calc R U . . .
H21B H 0.8273 -0.0777 1.0905 0.039 Uiso 1 1 calc R U . . .
C22 C 0.8328(7) 0.0093(7) 1.2458(5) 0.0595(19) Uani 1 1 d . . . . .
H22A H 0.9375 -0.0213 1.2704 0.050 Uiso 1 1 calc R U . . .
H22B H 0.7409 -0.0381 1.2714 0.050 Uiso 1 1 calc R U . . .
H22C H 0.8229 0.0902 1.2769 0.050 Uiso 1 1 calc R U . . .

loop_
_atom_site_aniso_label
_atom_site_aniso_U_11
_atom_site_aniso_U_22
_atom_site_aniso_U_33
_atom_site_aniso_U_23
_atom_site_aniso_U_13
_atom_site_aniso_U_12
U1 0.02101(10) 0.01223(9) 0.01851(10) 0.00193(6) 0.00365(6) 0.00209(6)
O2 0.0198(15) 0.0207(15) 0.0282(17) 0.0042(13) 0.0030(12) 0.0011(11)
O3 0.0259(16) 0.0218(15) 0.0248(16) 0.0023(13) 0.0069(13) 0.0066(12)
O4 0.0291(16) 0.0163(14) 0.0173(15) 0.0036(12) 0.0064(12) -0.0036(12)
O5 0.050(2) 0.0188(16) 0.0302(18) -0.0011(13) -0.0112(15) -0.0019(14)
O6 0.0247(16) 0.0210(15) 0.0249(17) 0.0102(13) 0.0015(13) -0.0001(12)
N7 0.0196(17) 0.0148(16) 0.0236(19) 0.0054(14) 0.0029(14) 0.0023(13)
N8 0.0210(17) 0.0180(17) 0.0217(18) 0.0047(14) 0.0085(14) 0.0047(13)
C8 0.0166(19) 0.0218(19) 0.016(2) 0.0101(17) 0.0096(17) 0.0020(16)
C9 0.027(2) 0.024(2) 0.018(2) 0.0087(18) 0.0016(18) 0.0031(17)
C10 0.024(2) 0.028(2) 0.030(2) 0.0138(19) 0.0058(18) 0.0092(19)
C11 0.028(2) 0.025(2) 0.028(2) 0.0065(19) 0.009(2) 0.0085(18)
C12 0.027(2) 0.024(2) 0.026(2) 0.0051(18) 0.0067(18) 0.0063(17)
C13 0.018(2) 0.021(2) 0.020(2) 0.0021(17) 0.0101(18) 0.0051(16)
N9 0.026(2) 0.030(2) 0.022(2) 0.0061(18) 0.0032(17) 0.0068(17)
O10 0.051(3) 0.032(2) 0.032(2) -0.0037(18) -0.0137(19) 0.0119(18)
O11 0.038(2) 0.029(2) 0.029(2) 0.0128(19) 0.0004(18) 0.0107(18)
C8B 0.019(4) 0.022(4) 0.020(4) 0.003(3) 0.005(3) 0.003(3)
C9B 0.022(4) 0.022(4) 0.022(4) 0.005(3) 0.005(3) 0.006(3)
C10B 0.026(4) 0.026(4) 0.025(4) 0.009(3) 0.005(3) 0.007(3)
C11B 0.027(4) 0.028(4) 0.028(4) 0.011(3) 0.003(3) 0.004(3)
C12B 0.024(4) 0.023(4) 0.023(4) 0.007(3) 0.004(3) 0.001(3)
C13B 0.024(4) 0.025(4) 0.023(4) 0.006(3) 0.001(4) 0.001(3)
N9B 0.033(9) 0.027(9) 0.031(9) 0.009(7) -0.001(7) 0.011(7)
O10B 0.045(14) 0.032(13) 0.044(15) 0.017(12) 0.003(12) 0.017(12)
O11B 0.035(10) 0.033(11) 0.034(11) 0.014(10) 0.002(9) 0.006(10)
C1 0.026(2) 0.021(2) 0.024(2) -0.0014(18) -0.0013(18) -0.0033(17)
C2 0.046(3) 0.018(2) 0.030(3) 0.0007(19) 0.003(2) 0.0008(19)
C3 0.051(3) 0.020(2) 0.040(3) -0.007(2) 0.001(2) 0.004(2)
C4 0.050(3) 0.030(3) 0.031(3) -0.012(2) 0.012(2) 0.004(2)
C5 0.043(3) 0.029(2) 0.027(3) -0.001(2) 0.008(2) 0.001(2)
C6 0.035(2) 0.020(2) 0.022(2) -0.0007(18) 0.0044(19) 0.0004(18)
C7 0.027(2) 0.023(2) 0.020(2) 0.0037(18) 0.0035(18) -0.0008(17)
C14 0.025(2) 0.0118(19) 0.029(2) 0.0019(17) 0.0122(18) 0.0003(15)
C15 0.024(2) 0.022(2) 0.023(2) -0.0010(17) 0.0066(18) -0.0027(16)
C16 0.026(2) 0.030(2) 0.033(3) 0.004(2) 0.003(2) -0.0051(18)
C17 0.021(2) 0.039(3) 0.031(3) -0.007(2) 0.0030(19) -0.0080(19)
C18 0.026(2) 0.031(2) 0.040(3) -0.009(2) 0.007(2) -0.0068(19)
C19 0.024(2) 0.021(2) 0.041(3) -0.002(2) 0.010(2) -0.0047(17)
C20 0.019(2) 0.023(2) 0.025(2) -0.0050(18) 0.0091(17) -0.0043(16)
C21 0.024(2) 0.042(3) 0.032(3) 0.009(2) 0.003(2) 0.012(2)
C22 0.036(3) 0.112(6) 0.033(3) 0.019(4) -0.002(3) 0.010(3)

loop_
_atom_type_symbol
_atom_type_description
_atom_type_scat_dispersion_real
_atom_type_scat_dispersion_imag
_atom_type_scat_source
C C 0.0033 0.0016 'International Tables Vol C Tables 4.2.6.8 and 6.1.1.4'
H H 0.0000 0.0000 'International Tables Vol C Tables 4.2.6.8 and 6.1.1.4'
N N 0.0061 0.0033 'International Tables Vol C Tables 4.2.6.8 and 6.1.1.4'
O O 0.0106 0.0060 'International Tables Vol C Tables 4.2.6.8 and 6.1.1.4'
U U -9.6767 9.6646 'International Tables Vol C Tables 4.2.6.8 and 6.1.1.4'

loop_
_geom_angle_atom_site_label_1
_geom_angle_atom_site_label_2
_geom_angle_atom_site_label_3
_geom_angle
O2 U1 O3 175.23(13)
O2 U1 O5 87.66(14)
O3 U1 O5 97.00(14)
O2 U1 O4 86.09(12)
O3 U1 O4 89.21(12)
O5 U1 O4 156.78(11)
O2 U1 O6 93.20(13)
O3 U1 O6 86.74(13)
O5 U1 O6 78.43(11)
O4 U1 O6 79.62(10)
O2 U1 N7 84.89(13)
O3 U1 N7 92.72(13)
O5 U1 N7 131.93(11)
O4 U1 N7 69.68(10)
O6 U1 N7 149.30(11)
O2 U1 N8 98.43(12)
O3 U1 N8 84.17(12)
O5 U1 N8 70.38(11)
O4 U1 N8 132.69(10)
O6 U1 N8 146.08(11)
N7 U1 N8 63.96(11)
C1 O4 U1 125.2(2)
C15 O5 U1 147.8(3)
C21 O6 U1 128.2(3)
C21 O6 H6 104(5)
U1 O6 H6 128(5)
C7 N7 C13B 130.5(12)
C7 N7 C8 117.1(3)
C7 N7 U1 124.2(3)
C13B N7 U1 105.3(12)
C8 N7 U1 118.3(2)
C14 N8 C13 117.5(4)
C14 N8 C8B 113.0(12)
C14 N8 U1 127.1(3)
C13 N8 U1 115.4(3)
C8B N8 U1 119.0(14)
C9 C8 C13 120.0
C9 C8 N7 122.9(3)
C13 C8 N7 117.1(3)
C10 C9 C8 120.0
C10 C9 H9 120.0
C8 C9 H9 120.0
C11 C10 C9 120.0
C11 C10 N9 120.3(3)
C9 C10 N9 119.5(3)
C10 C11 C12 120.0
C10 C11 H11 120.0
C12 C11 H11 120.0
C13 C12 C11 120.0
C13 C12 H12 120.0
C11 C12 H12 120.0
C12 C13 C8 120.0
C12 C13 N8 120.8(3)
C8 C13 N8 118.7(3)
O10 N9 O11 124.0(4)
O10 N9 C10 117.5(4)
O11 N9 C10 118.5(4)
C9B C8B C13B 120.0
C9B C8B N8 136(2)
C13B C8B N8 102.9(18)
C10B C9B C8B 120.0
C10B C9B H9B 120.0
C8B C9B H9B 120.0
C11B C10B C9B 120.0
C11B C10B N9B 110(2)
C9B C10B N9B 128(2)
C10B C11B C12B 120.0
C10B C11B H11B 120.0
C12B C11B H11B 120.0
C13B C12B C11B 120.0
C13B C12B H12B 120.0
C11B C12B H12B 120.0
C12B C13B C8B 120.0
C12B C13B N7 103.1(19)
C8B C13B N7 132.8(18)
O11B N9B O10B 125(3)
O11B N9B C10B 127(3)
O10B N9B C10B 107(2)
O4 C1 C2 119.9(4)
O4 C1 C6 120.4(4)
C2 C1 C6 119.7(4)
C3 C2 C1 119.6(5)
C3 C2 H2 120.2
C1 C2 H2 120.2
C4 C3 C2 121.7(5)
C4 C3 H3 119.2
C2 C3 H3 119.2
C3 C4 C5 119.4(5)
C3 C4 H4 120.3
C5 C4 H4 120.3
C4 C5 C6 120.9(5)
C4 C5 H5 119.5
C6 C5 H5 119.5
C5 C6 C1 118.6(4)
C5 C6 C7 118.3(4)
C1 C6 C7 123.0(4)
N7 C7 C6 125.8(4)
N7 C7 H7 117.1
C6 C7 H7 117.1
N8 C14 C20 129.5(4)
N8 C14 H14 115.3
C20 C14 H14 115.3
O5 C15 C20 121.5(4)
O5 C15 C16 119.6(4)
C20 C15 C16 118.9(4)
C17 C16 C15 120.0(5)
C17 C16 H16 120.0
C15 C16 H16 120.0
C16 C17 C18 121.5(5)
C16 C17 H17 119.3
C18 C17 H17 119.3
C19 C18 C17 118.6(4)
C19 C18 H18 120.7
C17 C18 H18 120.7
C18 C19 C20 122.1(5)
C18 C19 H19 119.0
C20 C19 H19 119.0
C15 C20 C19 118.9(4)
C15 C20 C14 123.5(4)
C19 C20 C14 117.6(4)
O6 C21 C22 111.9(4)
O6 C21 H21A 109.2
C22 C21 H21A 109.2
O6 C21 H21B 109.2
C22 C21 H21B 109.2
H21A C21 H21B 107.9
C21 C22 H22A 109.5
C21 C22 H22B 109.5
H22A C22 H22B 109.5
C21 C22 H22C 109.5
H22A C22 H22C 109.5
H22B C22 H22C 109.5

loop_
_geom_bond_atom_site_label_1
_geom_bond_atom_site_label_2
_geom_bond_distance
U1 O2 1.774(3)
U1 O3 1.787(3)
U1 O5 2.221(3)
U1 O4 2.296(3)
U1 O6 2.399(3)
U1 N7 2.529(3)
U1 N8 2.633(3)
O4 C1 1.342(5)
O5 C15 1.308(5)
O6 C21 1.442(5)
O6 H6 0.72(6)
N7 C7 1.295(6)
N7 C13B 1.428(9)
N7 C8 1.436(4)
N8 C14 1.304(5)
N8 C13 1.430(4)
N8 C8B 1.439(9)
C8 C9 1.3900
C8 C13 1.3900
C9 C10 1.3900
C9 H9 0.9500
C10 C11 1.3900
C10 N9 1.429(5)
C11 C12 1.3900
C11 H11 0.9500
C12 C13 1.3900
C12 H12 0.9500
N9 O10 1.224(5)
N9 O11 1.232(5)
C8B C9B 1.3900
C8B C13B 1.3900
C9B C10B 1.3900
C9B H9B 0.9500
C10B C11B 1.3900
C10B N9B 1.433(18)
C11B C12B 1.3900
C11B H11B 0.9500
C12B C13B 1.3900
C12B H12B 0.9500
N9B O11B 1.227(16)
N9B O10B 1.228(17)
C1 C2 1.395(6)
C1 C6 1.417(6)
C2 C3 1.389(7)
C2 H2 0.9500
C3 C4 1.371(8)
C3 H3 0.9500
C4 C5 1.390(7)
C4 H4 0.9500
C5 C6 1.405(7)
C5 H5 0.9500
C6 C7 1.446(6)
C7 H7 0.9500
C14 C20 1.417(6)
C14 H14 0.9500
C15 C20 1.404(6)
C15 C16 1.422(7)
C16 C17 1.381(7)
C16 H16 0.9500
C17 C18 1.397(8)
C17 H17 0.9500
C18 C19 1.371(7)
C18 H18 0.9500
C19 C20 1.415(6)
C19 H19 0.9500
C21 C22 1.495(7)
C21 H21A 0.9900
C21 H21B 0.9900
C22 H22A 0.9800
C22 H22B 0.9800
C22 H22C 0.9800

loop_
_geom_hbond_atom_site_label_D
_geom_hbond_atom_site_label_H
_geom_hbond_atom_site_label_A
_geom_hbond_distance_DH
_geom_hbond_distance_HA
_geom_hbond_distance_DA
_geom_hbond_angle_DHA
_geom_hbond_site_symmetry_A
O6 H6 O4 0.72(6) 1.91(6) 2.624(4) 170(7) 2_657

loop_
_geom_torsion_atom_site_label_1
_geom_torsion_atom_site_label_2
_geom_torsion_atom_site_label_3
_geom_torsion_atom_site_label_4
_geom_torsion
C7 N7 C8 C9 33.8(5)
C13B N7 C8 C9 -125(6)
U1 N7 C8 C9 -153.7(2)
C7 N7 C8 C13 -146.5(3)
C13B N7 C8 C13 55(6)
U1 N7 C8 C13 26.0(3)
C13 C8 C9 C10 0.0
N7 C8 C9 C10 179.7(4)
C8 C9 C10 C11 0.0
C8 C9 C10 N9 -175.0(5)
C9 C10 C11 C12 0.0
N9 C10 C11 C12 175.0(5)
C10 C11 C12 C13 0.0
C11 C12 C13 C8 0.0
C11 C12 C13 N8 -171.8(5)
C9 C8 C13 C12 0.0
N7 C8 C13 C12 -179.7(4)
C9 C8 C13 N8 172.0(4)
N7 C8 C13 N8 -7.7(4)
C14 N8 C13 C12 -19.8(5)
C8B N8 C13 C12 46(11)
U1 N8 C13 C12 159.0(2)
C14 N8 C13 C8 168.3(3)
C8B N8 C13 C8 -125(11)
U1 N8 C13 C8 -12.9(4)
C11 C10 N9 O10 -168.5(4)
C9 C10 N9 O10 6.5(6)
C11 C10 N9 O11 12.0(6)
C9 C10 N9 O11 -172.9(4)
C14 N8 C8B C9B 3(4)
C13 N8 C8B C9B -116(13)
U1 N8 C8B C9B 172(3)
C14 N8 C8B C13B 172.9(11)
C13 N8 C8B C13B 55(10)
U1 N8 C8B C13B -18(2)
C13B C8B C9B C10B 0.0
N8 C8B C9B C10B 169(5)
C8B C9B C10B C11B 0.0
C8B C9B C10B N9B 162(5)
C9B C10B C11B C12B 0.0
N9B C10B C11B C12B -165(4)
C10B C11B C12B C13B 0.0
C11B C12B C13B C8B 0.0
C11B C12B C13B N7 -160(3)
C9B C8B C13B C12B 0.0
N8 C8B C13B C12B -172(3)
C9B C8B C13B N7 153(4)
N8 C8B C13B N7 -19(3)
C7 N7 C13B C12B 21(3)
C8 N7 C13B C12B 46(4)
U1 N7 C13B C12B -159.6(15)
C7 N7 C13B C8B -135(2)
C8 N7 C13B C8B -110(6)
U1 N7 C13B C8B 44(3)
C11B C10B N9B O11B -23(5)
C9B C10B N9B O11B 174(4)
C11B C10B N9B O10B 167(3)
C9B C10B N9B O10B 4(5)
U1 O4 C1 C2 129.0(4)
U1 O4 C1 C6 -53.3(5)
O4 C1 C2 C3 178.2(4)
C6 C1 C2 C3 0.5(7)
C1 C2 C3 C4 -0.9(8)
C2 C3 C4 C5 0.0(8)
C3 C4 C5 C6 1.3(8)
C4 C5 C6 C1 -1.7(7)
C4 C5 C6 C7 -177.5(5)
O4 C1 C6 C5 -177.0(4)
C2 C1 C6 C5 0.8(7)
O4 C1 C6 C7 -1.3(7)
C2 C1 C6 C7 176.4(4)
C13B N7 C7 C6 -165(2)
C8 N7 C7 C6 -172.3(4)
U1 N7 C7 C6 15.7(6)
C5 C6 C7 N7 -166.6(4)
C1 C6 C7 N7 17.8(7)
C13 N8 C14 C20 176.6(4)
C8B N8 C14 C20 166(2)
U1 N8 C14 C20 -2.0(6)
U1 O5 C15 C20 7.2(9)
U1 O5 C15 C16 -174.7(4)
O5 C15 C16 C17 -175.5(4)
C20 C15 C16 C17 2.7(7)
C15 C16 C17 C18 -0.5(7)
C16 C17 C18 C19 -2.0(7)
C17 C18 C19 C20 2.2(7)
O5 C15 C20 C19 175.6(4)
C16 C15 C20 C19 -2.6(6)
O5 C15 C20 C14 -5.5(7)
C16 C15 C20 C14 176.3(4)
C18 C19 C20 C15 0.1(7)
C18 C19 C20 C14 -178.8(4)
N8 C14 C20 C15 4.0(7)
N8 C14 C20 C19 -177.1(4)
U1 O6 C21 C22 131.4(5)
